data_2220338
loop_
_publ_author_name
'Garc\'ia-Zarracino, Reyes'
'Rangel-Marr\'on, Marcela'
'Tlahuext, Hugo'
'H\"opfl, Herbert'

_publ_section_title
;
 Poly[potassium-\m-2-[2-(carboxymethyl)phenyl]acetato]
;
_journal_coeditor_code SG2283
_journal_issue 12
_journal_name_full 'Acta Crystallographica Section E'
_journal_page_first m1626
_journal_paper_doi 10.1107/S1600536808038889
_journal_volume 64
_journal_year 2008
_chemical_formula_iupac '[K (C10 H9 O4)]'
_chemical_formula_moiety 'K +, C10 H9 O4 -'
_chemical_formula_sum 'C10 H9 K O4'
_chemical_formula_weight 232.27
_chemical_name_systematic
;
Poly[potassium-\m-2-[2-(carboxymethyl)phenyl]acetato]
;
_space_group_IT_number 14
_symmetry_cell_setting monoclinic
_symmetry_space_group_name_Hall '-P 2ybc'
_symmetry_space_group_name_H-M 'P 1 21/c 1'
_atom_sites_solution_hydrogens geom
_atom_sites_solution_primary direct
_atom_sites_solution_secondary difmap
_audit_creation_method SHELXL-97
_cell_angle_alpha 90.00
_cell_angle_beta 92.543(3)
_cell_angle_gamma 90.00
_cell_formula_units_Z 4
_cell_length_a 8.3365(14)
_cell_length_b 6.7886(11)
_cell_length_c 17.651(3)
_cell_measurement_reflns_used 4833
_cell_measurement_temperature 293(2)
_cell_measurement_theta_max 28.17
_cell_measurement_theta_min 2.31
_cell_volume 997.9(3)
_computing_cell_refinement 'SAINT-Plus-NT (Bruker, 2001)'
_computing_data_collection 'SMART (Bruker, 2000)'
_computing_data_reduction 'SAINT-Plus-NT (Bruker, 2001)'
_computing_molecular_graphics 'SHELXTL-NT (Sheldrick, 2008)'
_computing_publication_material 'PLATON (Spek, 2003) and publCIF (Westrip, 2008)'
_computing_structure_refinement 'SHELXTL-NT (Sheldrick, 2008)'
_computing_structure_solution 'SHELXTL-NT (Sheldrick, 2008)'
_diffrn_ambient_temperature 293(2)
_diffrn_measured_fraction_theta_full 0.989
_diffrn_measured_fraction_theta_max 0.989
_diffrn_measurement_device_type 'Bruker SMART APEX CCD area-detector'
_diffrn_measurement_method '\f and \w'
_diffrn_radiation_monochromator graphite
_diffrn_radiation_source 'fine-focus sealed tube'
_diffrn_radiation_type MoK\a
_diffrn_radiation_wavelength 0.71073
_diffrn_reflns_av_R_equivalents 0.0387
_diffrn_reflns_av_sigmaI/netI 0.0293
_diffrn_reflns_limit_h_max 9
_diffrn_reflns_limit_h_min -9
_diffrn_reflns_limit_k_max 8
_diffrn_reflns_limit_k_min -8
_diffrn_reflns_limit_l_max 20
_diffrn_reflns_limit_l_min -20
_diffrn_reflns_number 8711
_diffrn_reflns_theta_full 24.99
_diffrn_reflns_theta_max 24.99
_diffrn_reflns_theta_min 2.31
_exptl_absorpt_coefficient_mu 0.521
_exptl_absorpt_correction_T_max 0.864
_exptl_absorpt_correction_T_min 0.713
_exptl_absorpt_correction_type multi-scan
_exptl_absorpt_process_details '(SADABS; Sheldrick, 1996)'
_exptl_crystal_colour colourless
_exptl_crystal_density_diffrn 1.546
_exptl_crystal_density_method 'not measured'
_exptl_crystal_description rectangular
_exptl_crystal_F_000 480
_exptl_crystal_size_max 0.45
_exptl_crystal_size_mid 0.30
_exptl_crystal_size_min 0.28
_refine_diff_density_max 0.212
_refine_diff_density_min -0.196
_refine_ls_extinction_method none
_refine_ls_goodness_of_fit_ref 1.084
_refine_ls_hydrogen_treatment mixed
_refine_ls_matrix_type full
_refine_ls_number_parameters 139
_refine_ls_number_reflns 1727
_refine_ls_number_restraints 0
_refine_ls_restrained_S_all 1.084
_refine_ls_R_factor_all 0.0461
_refine_ls_R_factor_gt 0.0407
_refine_ls_shift/su_max 0.001
_refine_ls_shift/su_mean 0.000
_refine_ls_structure_factor_coef Fsqd
_refine_ls_weighting_details 'calc w=1/[\s^2^(Fo^2^)+(0.0462P)^2^+0.3852P] where P=(Fo^2^+2Fc^2^)/3'
_refine_ls_weighting_scheme calc
_refine_ls_wR_factor_gt 0.0974
_refine_ls_wR_factor_ref 0.1011
_reflns_number_gt 1560
_reflns_number_total 1727
_reflns_threshold_expression I>2\s(I)
_cod_data_source_file sg2283.cif
_cod_data_source_block I
_cod_original_sg_symbol_H-M 'P 21/c'
_cod_database_code 2220338
_cod_database_fobs_code 2220338

loop_
_symmetry_equiv_pos_as_xyz
'x, y, z'
'-x, y+1/2, -z+1/2'
'-x, -y, -z'
'x, -y-1/2, z-1/2'

loop_
_atom_site_type_symbol
_atom_site_label
_atom_site_fract_x
_atom_site_fract_y
_atom_site_fract_z
_atom_site_U_iso_or_equiv
_atom_site_adp_type
_atom_site_calc_flag
_atom_site_refinement_flags
_atom_site_occupancy
K K1 0.38073(6) 0.33470(7) 0.44502(3) 0.0455(2) Uani d . 1
O O1 0.2998(2) 0.6914(2) 0.51210(9) 0.0487(4) Uani d . 1
O O2 0.26242(19) 1.0124(2) 0.52043(9) 0.0449(4) Uani d . 1
O O3 0.5412(2) 0.6608(2) 0.38998(11) 0.0569(5) Uani d . 1
O O4 0.5243(2) 0.9834(2) 0.37776(9) 0.0471(4) Uani d . 1
H H4' 0.612(4) 0.991(4) 0.4186(16) 0.071 Uiso d . 1
C C1 0.2360(3) 0.8431(3) 0.49014(12) 0.0350(5) Uani d . 1
C C2 0.1154(3) 0.8450(3) 0.42353(13) 0.0449(6) Uani d . 1
H H2A 0.0091 0.8637 0.4426 0.054 Uiso calc R 1
H H2B 0.1379 0.9572 0.3917 0.054 Uiso calc R 1
C C3 0.1135(3) 0.6626(3) 0.37550(12) 0.0362(5) Uani d . 1
C C4 0.2223(3) 0.6353(3) 0.31858(12) 0.0378(5) Uani d . 1
C C5 0.2138(3) 0.4620(4) 0.27695(12) 0.0458(6) Uani d . 1
H H5 0.2859 0.4419 0.2389 0.055 Uiso calc R 1
C C6 0.1017(3) 0.3192(4) 0.29041(14) 0.0495(6) Uani d . 1
H H6 0.0988 0.2039 0.2619 0.059 Uiso calc R 1
C C7 -0.0052(3) 0.3471(3) 0.34570(14) 0.0498(6) Uani d . 1
H H7 -0.0816 0.2512 0.3549 0.060 Uiso calc R 1
C C8 0.0006(3) 0.5179(3) 0.38770(13) 0.0434(6) Uani d . 1
H H8 -0.0730 0.5365 0.4251 0.052 Uiso calc R 1
C C9 0.3453(3) 0.7892(4) 0.30161(13) 0.0497(6) Uani d . 1
H H9A 0.2919 0.9158 0.2963 0.060 Uiso calc R 1
H H9B 0.3909 0.7583 0.2534 0.060 Uiso calc R 1
C C10 0.4803(3) 0.8065(3) 0.36163(12) 0.0393(5) Uani d . 1

loop_
_atom_site_aniso_label
_atom_site_aniso_U_11
_atom_site_aniso_U_22
_atom_site_aniso_U_33
_atom_site_aniso_U_12
_atom_site_aniso_U_13
_atom_site_aniso_U_23
K1 0.0465(3) 0.0342(3) 0.0548(3) 0.0001(2) -0.0082(2) 0.0024(2)
O1 0.0540(10) 0.0367(9) 0.0542(10) 0.0060(8) -0.0139(8) -0.0016(7)
O2 0.0498(10) 0.0346(8) 0.0497(9) 0.0011(7) -0.0047(7) -0.0062(7)
O3 0.0503(10) 0.0450(10) 0.0735(12) -0.0046(8) -0.0172(9) 0.0114(9)
O4 0.0466(10) 0.0432(9) 0.0508(9) -0.0003(7) -0.0053(8) 0.0004(7)
C1 0.0315(11) 0.0362(12) 0.0379(11) -0.0003(9) 0.0064(9) 0.0003(9)
C2 0.0455(13) 0.0393(13) 0.0492(13) 0.0099(10) -0.0077(11) -0.0032(10)
C3 0.0352(11) 0.0354(11) 0.0372(11) 0.0058(9) -0.0090(9) -0.0001(9)
C4 0.0335(11) 0.0442(12) 0.0350(11) 0.0027(9) -0.0077(9) 0.0037(9)
C5 0.0416(13) 0.0596(15) 0.0357(12) 0.0124(11) -0.0051(10) -0.0076(11)
C6 0.0541(15) 0.0428(14) 0.0498(14) 0.0022(11) -0.0170(12) -0.0106(11)
C7 0.0502(14) 0.0435(13) 0.0542(15) -0.0105(11) -0.0139(12) 0.0053(11)
C8 0.0387(13) 0.0508(14) 0.0405(12) -0.0034(10) -0.0013(10) 0.0031(10)
C9 0.0455(14) 0.0583(15) 0.0446(13) -0.0076(12) -0.0052(11) 0.0133(11)
C10 0.0339(12) 0.0448(14) 0.0395(12) -0.0037(10) 0.0056(9) 0.0053(10)

loop_
_atom_type_symbol
_atom_type_description
_atom_type_scat_dispersion_real
_atom_type_scat_dispersion_imag
_atom_type_scat_source
C C 0.0033 0.0016 'International Tables Vol C Tables 4.2.6.8 and 6.1.1.4'
H H 0.0000 0.0000 'International Tables Vol C Tables 4.2.6.8 and 6.1.1.4'
O O 0.0106 0.0060 'International Tables Vol C Tables 4.2.6.8 and 6.1.1.4'
K K 0.2009 0.2494 'International Tables Vol C Tables 4.2.6.8 and 6.1.1.4'

loop_
_geom_angle_atom_site_label_1
_geom_angle_atom_site_label_2
_geom_angle_atom_site_label_3
_geom_angle_site_symmetry_1
_geom_angle_site_symmetry_3
_geom_angle
O1 K1 O2 3_666 1_545 100.31(5)
O1 K1 O3 3_666 . 70.84(5)
O2 K1 O3 1_545 . 169.83(5)
O1 K1 O1 3_666 . 100.90(5)
O2 K1 O1 1_545 . 112.58(5)
O3 K1 O1 . . 65.62(6)
O1 K1 O4 3_666 1_545 69.61(5)
O2 K1 O4 1_545 1_545 73.33(5)
O3 K1 O4 . 1_545 107.07(6)
O1 K1 O4 . 1_545 169.97(5)
O1 K1 O3 3_666 3_666 63.90(5)
O2 K1 O3 1_545 3_666 66.52(5)
O3 K1 O3 . 3_666 104.32(5)
O1 K1 O3 . 3_666 67.66(5)
O4 K1 O3 1_545 3_666 109.28(5)
O1 K1 C4 3_666 . 126.04(6)
O2 K1 C4 1_545 . 133.04(5)
O3 K1 C4 . . 56.60(5)
O1 K1 C4 . . 69.46(5)
O4 K1 C4 1_545 . 113.01(5)
O3 K1 C4 3_666 . 137.12(5)
O1 K1 C5 3_666 . 128.62(6)
O2 K1 C5 1_545 . 119.32(6)
O3 K1 C5 . . 70.82(6)
O1 K1 C5 . . 93.06(5)
O4 K1 C5 1_545 . 90.70(5)
O3 K1 C5 3_666 . 159.86(6)
C4 K1 C5 . . 24.26(6)
O1 K1 C3 3_666 . 140.12(5)
O2 K1 C3 1_545 . 117.21(5)
O3 K1 C3 . . 70.43(5)
O1 K1 C3 . . 53.74(5)
O4 K1 C3 1_545 . 131.90(5)
O3 K1 C3 3_666 . 117.95(5)
C4 K1 C3 . . 24.36(5)
C5 K1 C3 . . 41.93(5)
O1 K1 C6 3_666 . 144.60(6)
O2 K1 C6 1_545 . 96.45(6)
O3 K1 C6 . . 93.71(6)
O1 K1 C6 . . 101.04(5)
O4 K1 C6 1_545 . 85.95(5)
O3 K1 C6 3_666 . 151.19(6)
C4 K1 C6 . . 41.56(6)
C5 K1 C6 . . 23.00(6)
C3 K1 C6 . . 47.66(5)
O1 K1 C8 3_666 . 162.86(5)
O2 K1 C8 1_545 . 94.72(5)
O3 K1 C8 . . 93.40(5)
O1 K1 C8 . . 65.34(5)
O4 K1 C8 1_545 . 123.29(5)
O3 K1 C8 3_666 . 115.89(5)
C4 K1 C8 . . 41.24(5)
C5 K1 C8 . . 46.86(6)
C3 K1 C8 . . 23.13(5)
C6 K1 C8 . . 39.43(6)
O1 K1 K1 3_666 3_666 51.07(3)
O2 K1 K1 1_545 3_666 116.32(4)
O3 K1 K1 . 3_666 54.37(4)
O1 K1 K1 . 3_666 49.84(4)
O4 K1 K1 1_545 3_666 120.59(4)
O3 K1 K1 3_666 3_666 49.95(3)
C4 K1 K1 . 3_666 100.37(4)
C5 K1 K1 . 3_666 121.87(5)
C3 K1 K1 . 3_666 97.39(4)
C6 K1 K1 . 3_666 141.83(5)
C8 K1 K1 . 3_666 114.41(4)
C1 O1 K1 . 3_666 123.28(14)
C1 O1 K1 . . 135.31(14)
K1 O1 K1 3_666 . 79.10(5)
C1 O2 K1 . 1_565 124.52(13)
C10 O3 K1 . . 126.51(15)
C10 O3 K1 . 3_666 117.98(15)
K1 O3 K1 . 3_666 75.67(5)
C10 O4 K1 . 1_565 136.90(14)
C10 O4 H4' . . 113.6(16)
K1 O4 H4' 1_565 . 87.9(16)
O1 C1 O2 . . 124.2(2)
O1 C1 C2 . . 121.41(19)
O2 C1 C2 . . 114.38(18)
C3 C2 C1 . . 114.97(18)
C3 C2 H2A . . 108.5
C1 C2 H2A . . 108.5
C3 C2 H2B . . 108.5
C1 C2 H2B . . 108.5
H2A C2 H2B . . 107.5
C8 C3 C4 . . 119.1(2)
C8 C3 C2 . . 119.2(2)
C4 C3 C2 . . 121.7(2)
C8 C3 K1 . . 85.25(13)
C4 C3 K1 . . 74.46(11)
C2 C3 K1 . . 110.62(12)
C5 C4 C3 . . 118.3(2)
C5 C4 C9 . . 120.2(2)
C3 C4 C9 . . 121.5(2)
C5 C4 K1 . . 80.87(12)
C3 C4 K1 . . 81.18(12)
C9 C4 K1 . . 108.22(13)
C6 C5 C4 . . 121.7(2)
C6 C5 K1 . . 85.62(14)
C4 C5 K1 . . 74.87(12)
C6 C5 H5 . . 119.1
C4 C5 H5 . . 119.1
K1 C5 H5 . . 110.3
C7 C6 C5 . . 119.8(2)
C7 C6 K1 . . 82.60(14)
C5 C6 K1 . . 71.39(13)
C7 C6 H6 . . 120.1
C5 C6 H6 . . 120.1
K1 C6 H6 . . 116.5
C6 C7 C8 . . 119.6(2)
C6 C7 K1 . . 75.30(14)
C8 C7 K1 . . 75.38(13)
C6 C7 H7 . . 120.2
C8 C7 H7 . . 120.2
K1 C7 H7 . . 120.2
C7 C8 C3 . . 121.5(2)
C7 C8 K1 . . 82.34(14)
C3 C8 K1 . . 71.62(12)
C7 C8 H8 . . 119.3
C3 C8 H8 . . 119.3
K1 C8 H8 . . 117.3
C4 C9 C10 . . 113.96(18)
C4 C9 H9A . . 108.8
C10 C9 H9A . . 108.8
C4 C9 H9B . . 108.8
C10 C9 H9B . . 108.8
H9A C9 H9B . . 107.7
O3 C10 O4 . . 124.2(2)
O3 C10 C9 . . 120.7(2)
O4 C10 C9 . . 115.0(2)

loop_
_geom_bond_atom_site_label_1
_geom_bond_atom_site_label_2
_geom_bond_site_symmetry_2
_geom_bond_distance
K1 O1 3_666 2.7422(17)
K1 O2 1_545 2.7654(17)
K1 O3 . 2.7837(18)
K1 O1 . 2.7912(16)
K1 O4 1_545 2.9419(17)
K1 O3 3_666 2.956(2)
K1 C4 . 3.260(2)
K1 C5 . 3.334(2)
K1 C3 . 3.344(2)
K1 C6 . 3.508(2)
K1 C8 . 3.511(2)
K1 K1 3_666 3.5235(10)
O1 C1 . 1.215(2)
O1 K1 3_666 2.7422(17)
O2 C1 . 1.282(2)
O2 K1 1_565 2.7654(17)
O3 C10 . 1.210(3)
O3 K1 3_666 2.956(2)
O4 C10 . 1.284(3)
O4 K1 1_565 2.9420(17)
O4 H4' . 1.00(3)
C1 C2 . 1.513(3)
C2 C3 . 1.500(3)
C2 H2A . 0.9700
C2 H2B . 0.9700
C3 C8 . 1.384(3)
C3 C4 . 1.396(3)
C4 C5 . 1.387(3)
C4 C9 . 1.503(3)
C5 C6 . 1.374(3)
C5 H5 . 0.9300
C6 C7 . 1.364(4)
C6 H6 . 0.9300
C7 C8 . 1.376(3)
C7 H7 . 0.9300
C8 H8 . 0.9300
C9 C10 . 1.515(3)
C9 H9A . 0.9700
C9 H9B . 0.9700

loop_
_geom_hbond_atom_site_label_D
_geom_hbond_atom_site_label_H
_geom_hbond_atom_site_label_A
_geom_hbond_site_symmetry_A
_geom_hbond_distance_DH
_geom_hbond_distance_HA
_geom_hbond_distance_DA
_geom_hbond_angle_DHA
O4 H4' O1 3_676 1.01(3) 2.57(3) 3.248(2) 125(2)
O4 H4' O2 3_676 1.01(3) 1.47(3) 2.471(2) 176(3)
C2 H2A O2 3_576 0.97 2.53 3.480(3) 167

loop_
_geom_torsion_atom_site_label_1
_geom_torsion_atom_site_label_2
_geom_torsion_atom_site_label_3
_geom_torsion_atom_site_label_4
_geom_torsion_site_symmetry_1
_geom_torsion_site_symmetry_4
_geom_torsion
O1 K1 O1 C1 3_666 . 126.9(2)
O2 K1 O1 C1 1_545 . -127.0(2)
O3 K1 O1 C1 . . 63.9(2)
O4 K1 O1 C1 1_545 . 108.4(3)
O3 K1 O1 C1 3_666 . -177.4(2)
C4 K1 O1 C1 . . 2.3(2)
C5 K1 O1 C1 . . -3.4(2)
C3 K1 O1 C1 . . -19.0(2)
C6 K1 O1 C1 . . -25.2(2)
C8 K1 O1 C1 . . -42.4(2)
K1 K1 O1 C1 3_666 . 126.9(2)
O1 K1 O1 K1 3_666 3_666 0.0
O2 K1 O1 K1 1_545 3_666 106.11(5)
O3 K1 O1 K1 . 3_666 -62.98(5)
O4 K1 O1 K1 1_545 3_666 -18.4(3)
O3 K1 O1 K1 3_666 3_666 55.70(5)
C4 K1 O1 K1 . 3_666 -124.58(6)
C5 K1 O1 K1 . 3_666 -130.30(6)
C3 K1 O1 K1 . 3_666 -145.89(8)
C6 K1 O1 K1 . 3_666 -152.05(6)
C8 K1 O1 K1 . 3_666 -169.22(6)
O1 K1 O3 C10 3_666 . -169.7(2)
O2 K1 O3 C10 1_545 . -139.5(3)
O1 K1 O3 C10 . . -57.54(19)
O4 K1 O3 C10 1_545 . 129.80(19)
O3 K1 O3 C10 3_666 . -114.4(2)
C4 K1 O3 C10 . . 23.11(18)
C5 K1 O3 C10 . . 45.16(19)
C3 K1 O3 C10 . . 0.58(19)
C6 K1 O3 C10 . . 42.9(2)
C8 K1 O3 C10 . . 3.4(2)
K1 K1 O3 C10 3_666 . -114.4(2)
O1 K1 O3 K1 3_666 3_666 -55.29(4)
O2 K1 O3 K1 1_545 3_666 -25.1(3)
O1 K1 O3 K1 . 3_666 56.88(4)
O4 K1 O3 K1 1_545 3_666 -115.78(5)
O3 K1 O3 K1 3_666 3_666 0.0
C4 K1 O3 K1 . 3_666 137.53(7)
C5 K1 O3 K1 . 3_666 159.58(6)
C3 K1 O3 K1 . 3_666 115.00(6)
C6 K1 O3 K1 . 3_666 157.33(5)
C8 K1 O3 K1 . 3_666 117.82(5)
K1 O1 C1 O2 3_666 . -42.1(3)
K1 O1 C1 O2 . . -152.13(16)
K1 O1 C1 C2 3_666 . 138.33(17)
K1 O1 C1 C2 . . 28.3(3)
K1 O2 C1 O1 1_565 . 120.5(2)
K1 O2 C1 C2 1_565 . -60.0(2)
O1 C1 C2 C3 . . -15.3(3)
O2 C1 C2 C3 . . 165.1(2)
C1 C2 C3 C8 . . 97.3(2)
C1 C2 C3 C4 . . -83.0(3)
C1 C2 C3 K1 . . 1.1(2)
O1 K1 C3 C8 3_666 . -172.79(12)
O2 K1 C3 C8 1_545 . -14.49(15)
O3 K1 C3 C8 . . 172.82(15)
O1 K1 C3 C8 . . -113.60(15)
O4 K1 C3 C8 1_545 . 77.11(15)
O3 K1 C3 C8 3_666 . -90.94(13)
C4 K1 C3 C8 . . 121.97(19)
C5 K1 C3 C8 . . 90.07(15)
C6 K1 C3 C8 . . 58.20(14)
K1 K1 C3 C8 3_666 . -139.20(13)
O1 K1 C3 C4 3_666 . 65.24(15)
O2 K1 C3 C4 1_545 . -136.46(12)
O3 K1 C3 C4 . . 50.85(12)
O1 K1 C3 C4 . . 124.43(14)
O4 K1 C3 C4 1_545 . -44.86(15)
O3 K1 C3 C4 3_666 . 147.09(12)
C5 K1 C3 C4 . . -31.90(12)
C6 K1 C3 C4 . . -63.77(13)
C8 K1 C3 C4 . . -121.97(19)
K1 K1 C3 C4 3_666 . 98.82(12)
O1 K1 C3 C2 3_666 . -53.34(19)
O2 K1 C3 C2 1_545 . 104.95(15)
O3 K1 C3 C2 . . -67.73(15)
O1 K1 C3 C2 . . 5.85(14)
O4 K1 C3 C2 1_545 . -163.45(14)
O3 K1 C3 C2 3_666 . 28.50(17)
C4 K1 C3 C2 . . -118.6(2)
C5 K1 C3 C2 . . -150.48(19)
C6 K1 C3 C2 . . 177.65(19)
C8 K1 C3 C2 . . 119.4(2)
K1 K1 C3 C2 3_666 . -19.76(16)
C8 C3 C4 C5 . . -0.8(3)
C2 C3 C4 C5 . . 179.52(19)
K1 C3 C4 C5 . . 74.57(17)
C8 C3 C4 C9 . . 178.6(2)
C2 C3 C4 C9 . . -1.1(3)
K1 C3 C4 C9 . . -106.02(19)
C8 C3 C4 K1 . . -75.34(18)
C2 C3 C4 K1 . . 104.94(18)
O1 K1 C4 C5 3_666 . 105.32(14)
O2 K1 C4 C5 1_545 . -63.79(16)
O3 K1 C4 C5 . . 120.34(15)
O1 K1 C4 C5 . . -165.98(15)
O4 K1 C4 C5 1_545 . 24.49(15)
O3 K1 C4 C5 3_666 . -165.60(13)
C3 K1 C4 C5 . . -120.7(2)
C6 K1 C4 C5 . . -29.02(13)
C8 K1 C4 C5 . . -90.37(15)
K1 K1 C4 C5 3_666 . 154.26(13)
O1 K1 C4 C3 3_666 . -133.94(12)
O2 K1 C4 C3 1_545 . 56.94(14)
O3 K1 C4 C3 . . -118.93(14)
O1 K1 C4 C3 . . -45.25(12)
O4 K1 C4 C3 1_545 . 145.22(12)
O3 K1 C4 C3 3_666 . -44.87(15)
C5 K1 C4 C3 . . 120.7(2)
C6 K1 C4 C3 . . 91.71(14)
C8 K1 C4 C3 . . 30.37(11)
K1 K1 C4 C3 3_666 . -85.01(12)
O1 K1 C4 C9 3_666 . -13.62(18)
O2 K1 C4 C9 1_545 . 177.27(14)
O3 K1 C4 C9 . . 1.40(14)
O1 K1 C4 C9 . . 75.08(15)
O4 K1 C4 C9 1_545 . -94.45(16)
O3 K1 C4 C9 3_666 . 75.46(17)
C5 K1 C4 C9 . . -118.9(2)
C3 K1 C4 C9 . . 120.3(2)
C6 K1 C4 C9 . . -147.96(19)
C8 K1 C4 C9 . . 150.69(19)
K1 K1 C4 C9 3_666 . 35.31(16)
C3 C4 C5 C6 . . 0.2(3)
C9 C4 C5 C6 . . -179.2(2)
K1 C4 C5 C6 . . 74.9(2)
C3 C4 C5 K1 . . -74.75(17)
C9 C4 C5 K1 . . 105.83(18)
O1 K1 C5 C6 3_666 . 142.02(14)
O2 K1 C5 C6 1_545 . 6.69(16)
O3 K1 C5 C6 . . -174.26(16)
O1 K1 C5 C6 . . -111.41(15)
O4 K1 C5 C6 1_545 . 77.89(14)
O3 K1 C5 C6 3_666 . -95.1(2)
C4 K1 C5 C6 . . -124.5(2)
C3 K1 C5 C6 . . -92.50(16)
C8 K1 C5 C6 . . -59.92(14)
K1 K1 C5 C6 3_666 . -154.75(13)
O1 K1 C5 C4 3_666 . -93.44(14)
O2 K1 C5 C4 1_545 . 131.23(13)
O3 K1 C5 C4 . . -49.72(14)
O1 K1 C5 C4 . . 13.13(14)
O4 K1 C5 C4 1_545 . -157.57(14)
O3 K1 C5 C4 3_666 . 29.4(3)
C3 K1 C5 C4 . . 32.04(12)
C6 K1 C5 C4 . . 124.5(2)
C8 K1 C5 C4 . . 64.62(13)
K1 K1 C5 C4 3_666 . -30.21(15)
C4 C5 C6 C7 . . 0.3(3)
K1 C5 C6 C7 . . 69.5(2)
C4 C5 C6 K1 . . -69.20(19)
O1 K1 C6 C7 3_666 . 178.97(13)
O2 K1 C6 C7 1_545 . 60.94(15)
O3 K1 C6 C7 . . -119.50(15)
O1 K1 C6 C7 . . -53.63(15)
O4 K1 C6 C7 1_545 . 133.63(15)
O3 K1 C6 C7 3_666 . 9.7(2)
C4 K1 C6 C7 . . -94.26(16)
C5 K1 C6 C7 . . -124.9(2)
C3 K1 C6 C7 . . -60.36(14)
C8 K1 C6 C7 . . -28.65(13)
K1 K1 C6 C7 3_666 . -89.04(16)
O1 K1 C6 C5 3_666 . -56.10(18)
O2 K1 C6 C5 1_545 . -174.13(14)
O3 K1 C6 C5 . . 5.43(15)
O1 K1 C6 C5 . . 71.30(15)
O4 K1 C6 C5 1_545 . -101.44(14)
O3 K1 C6 C5 3_666 . 134.65(15)
C4 K1 C6 C5 . . 30.67(13)
C3 K1 C6 C5 . . 64.57(14)
C8 K1 C6 C5 . . 96.28(16)
K1 K1 C6 C5 3_666 . 35.89(18)
C5 C6 C7 C8 . . -0.2(3)
K1 C6 C7 C8 . . 63.3(2)
C5 C6 C7 K1 . . -63.6(2)
O1 K1 C7 C6 3_666 . -2.6(3)
O2 K1 C7 C6 1_545 . -119.40(15)
O3 K1 C7 C6 . . 63.61(15)
O1 K1 C7 C6 . . 127.72(15)
O4 K1 C7 C6 1_545 . -47.38(15)
O3 K1 C7 C6 3_666 . -173.97(13)
C4 K1 C7 C6 . . 63.69(15)
C5 K1 C7 C6 . . 30.06(14)
C3 K1 C7 C6 . . 97.57(17)
C8 K1 C7 C6 . . 126.6(2)
K1 K1 C7 C6 3_666 . 116.29(14)
O1 K1 C7 C8 3_666 . -129.2(2)
O2 K1 C7 C8 1_545 . 114.02(14)
O3 K1 C7 C8 . . -62.96(15)
O1 K1 C7 C8 . . 1.15(14)
O4 K1 C7 C8 1_545 . -173.96(14)
O3 K1 C7 C8 3_666 . 59.46(16)
C4 K1 C7 C8 . . -62.89(14)
C5 K1 C7 C8 . . -96.52(16)
C3 K1 C7 C8 . . -29.00(13)
C6 K1 C7 C8 . . -126.6(2)
K1 K1 C7 C8 3_666 . -10.29(18)
C6 C7 C8 C3 . . -0.4(3)
K1 C7 C8 C3 . . 62.90(19)
C6 C7 C8 K1 . . -63.3(2)
C4 C3 C8 C7 . . 0.9(3)
C2 C3 C8 C7 . . -179.4(2)
K1 C3 C8 C7 . . -68.4(2)
C4 C3 C8 K1 . . 69.28(17)
C2 C3 C8 K1 . . -111.00(18)
O1 K1 C8 C7 3_666 . 142.7(2)
O2 K1 C8 C7 1_545 . -66.03(14)
O3 K1 C8 C7 . . 120.10(14)
O1 K1 C8 C7 . . -178.74(15)
O4 K1 C8 C7 1_545 . 7.10(16)
O3 K1 C8 C7 3_666 . -132.18(14)
C4 K1 C8 C7 . . 94.82(16)
C5 K1 C8 C7 . . 60.55(15)
C3 K1 C8 C7 . . 126.9(2)
C6 K1 C8 C7 . . 28.40(14)
K1 K1 C8 C7 3_666 . 172.23(13)
O1 K1 C8 C3 3_666 . 15.9(3)
O2 K1 C8 C3 1_545 . 167.10(13)
O3 K1 C8 C3 . . -6.77(14)
O1 K1 C8 C3 . . 54.39(13)
O4 K1 C8 C3 1_545 . -119.77(13)
O3 K1 C8 C3 3_666 . 100.94(13)
C4 K1 C8 C3 . . -32.06(12)
C5 K1 C8 C3 . . -66.32(14)
C6 K1 C8 C3 . . -98.48(16)
K1 K1 C8 C3 3_666 . 45.36(14)
C5 C4 C9 C10 . . -108.5(2)
C3 C4 C9 C10 . . 72.1(3)
K1 C4 C9 C10 . . -18.6(2)
K1 O3 C10 O4 . . 134.88(18)
K1 O3 C10 O4 3_666 . 42.3(3)
K1 O3 C10 C9 . . -46.6(3)
K1 O3 C10 C9 3_666 . -139.12(17)
K1 O4 C10 O3 1_565 . -116.9(2)
K1 O4 C10 C9 1_565 . 64.4(3)
C4 C9 C10 O3 . . 42.3(3)
C4 C9 C10 O4 . . -139.0(2)
